data_4061342
loop_
_publ_author_name
'Lee, Young-Joo'
'Lee, Jong-Dae'
'Kim, Sung-Joon'
'Yoo, Byung Woo'
'Ko, Jaejung'
'Suh, Il-Hwan'
'Cheong, Minserk'
'Kang, Sang Ook'

_publ_section_title
;
 Unusual Reactivities of Linear Disilanes with o-Carboranyl Unit
;
_journal_coden_ASTM ORGND7
_journal_issue 3
_journal_name_full Organometallics
_journal_page_first 490
_journal_page_last 497
_journal_paper_doi 10.1021/om0341146
_journal_volume 23
_journal_year 2004
_chemical_formula_sum 'C16 H34 B10 Si3'
_chemical_formula_weight 418.80
_space_group_IT_number 14
_symmetry_cell_setting monoclinic
_symmetry_space_group_name_Hall '-P 2ybc'
_symmetry_space_group_name_H-M 'P 1 21/c 1'
_cell_angle_alpha 90.00
_cell_angle_beta 105.0560(10)
_cell_angle_gamma 90.00
_cell_formula_units_Z 4
_cell_length_a 10.5643(6)
_cell_length_b 12.8852(7)
_cell_length_c 19.5098(10)
_cell_measurement_temperature 293(2)
_cell_volume 2564.6(2)
_diffrn_ambient_temperature 293(2)
_exptl_crystal_density_diffrn 1.085
_cod_depositor_comments
;
The following automatic conversions were performed:
'_symmetry_cell_setting' value 'Monoclinic' changed to 'monoclinic'
according to '/home/saulius/struct/CIF-dictionaries/cif_core.dic'
dictionary named 'cif_core.dic' version 2.4.1 from 2010-06-29.

Automatic conversion script
Id: cif_fix_enum 1527 2010-12-29 10:47:43Z saulius 
;
_cod_original_sg_symbol_H-M 'P 21/c'
_cod_database_code 4061342

loop_
_symmetry_equiv_pos_as_xyz
'x, y, z'
'-x, y+1/2, -z+1/2'
'-x, -y, -z'
'x, -y-1/2, z-1/2'

loop_
_atom_site_label
_atom_site_type_symbol
_atom_site_fract_x
_atom_site_fract_y
_atom_site_fract_z
_atom_site_U_iso_or_equiv
_atom_site_adp_type
_atom_site_occupancy
_atom_site_calc_flag
_atom_site_refinement_flags
_atom_site_disorder_assembly
_atom_site_disorder_group
Si1 Si 0.75948(7) 0.65739(7) 0.09889(4) 0.0481(2) Uani 1 d . . .
Si2 Si 0.98993(7) 0.66985(6) 0.13897(4) 0.04086(19) Uani 1 d . . .
Si3 Si 0.86823(6) 0.72920(5) 0.29492(3) 0.03715(18) Uani 1 d . . .
C1 C 0.6740(2) 0.60679(19) 0.16869(13) 0.0379(5) Uani 1 d . . .
C2 C 0.7223(2) 0.63851(18) 0.25535(12) 0.0356(5) Uani 1 d . . .
C3 C 0.6801(3) 0.7816(3) 0.06093(19) 0.0856(12) Uani 1 d . . .
H3A H 0.7099 0.8002 0.0201 0.128 Uiso 1 calc R . .
H3B H 0.7029 0.8355 0.0960 0.128 Uiso 1 calc R . .
H3C H 0.5866 0.7728 0.0472 0.128 Uiso 1 calc R . .
C4 C 0.7232(4) 0.5601(3) 0.02513(17) 0.0928(14) Uani 1 d . . .
H4A H 0.6300 0.5538 0.0065 0.139 Uiso 1 calc R . .
H4B H 0.7593 0.4940 0.0429 0.139 Uiso 1 calc R . .
H4C H 0.7617 0.5826 -0.0118 0.139 Uiso 1 calc R . .
C5 C 1.0585(3) 0.5649(3) 0.09284(17) 0.0775(10) Uani 1 d . . .
H5A H 1.1516 0.5606 0.1125 0.116 Uiso 1 calc R . .
H5B H 1.0402 0.5804 0.0431 0.116 Uiso 1 calc R . .
H5C H 1.0189 0.4997 0.0992 0.116 Uiso 1 calc R . .
C6 C 1.0466(3) 0.7961(3) 0.11054(18) 0.0723(9) Uani 1 d . . .
H6A H 1.0168 0.8519 0.1350 0.108 Uiso 1 calc R . .
H6B H 1.0115 0.8046 0.0603 0.108 Uiso 1 calc R . .
H6C H 1.1406 0.7968 0.1217 0.108 Uiso 1 calc R . .
C7 C 0.8627(3) 0.7589(2) 0.38733(14) 0.0566(7) Uani 1 d . . .
H7A H 0.9436 0.7909 0.4123 0.085 Uiso 1 calc R . .
H7B H 0.8505 0.6958 0.4110 0.085 Uiso 1 calc R . .
H7C H 0.7913 0.8053 0.3864 0.085 Uiso 1 calc R . .
C8 C 0.8512(3) 0.8536(2) 0.24568(15) 0.0523(7) Uani 1 d . . .
H8A H 0.7730 0.8884 0.2495 0.078 Uiso 1 calc R . .
H8B H 0.8460 0.8402 0.1966 0.078 Uiso 1 calc R . .
H8C H 0.9259 0.8967 0.2655 0.078 Uiso 1 calc R . .
C9 C 1.0288(2) 0.66551(19) 0.29489(12) 0.0369(5) Uani 1 d . . .
C10 C 1.0670(2) 0.6496(2) 0.23527(13) 0.0426(6) Uani 1 d . . .
H10 H 1.1511 0.6222 0.2441 0.051 Uiso 1 calc R . .
C11 C 1.1227(3) 0.6414(2) 0.36426(14) 0.0501(7) Uani 1 d . . .
C12 C 1.0927(3) 0.5747(2) 0.41297(15) 0.0583(8) Uani 1 d . . .
H12 H 1.0098 0.5448 0.4029 0.070 Uiso 1 calc R . .
C13 C 1.1821(4) 0.5511(3) 0.47619(17) 0.0807(11) Uani 1 d . . .
H13 H 1.1584 0.5061 0.5080 0.097 Uiso 1 calc R . .
C14 C 1.3019(5) 0.5922(5) 0.4922(2) 0.133(2) Uani 1 d . . .
H14 H 1.3614 0.5775 0.5353 0.160 Uiso 1 calc R . .
C15 C 1.3357(5) 0.6560(6) 0.4442(3) 0.187(3) Uani 1 d . . .
H15 H 1.4199 0.6836 0.4547 0.224 Uiso 1 calc R . .
C16 C 1.2483(4) 0.6808(4) 0.3803(2) 0.1216(19) Uani 1 d . . .
H16 H 1.2741 0.7240 0.3482 0.146 Uiso 1 calc R . .
B3 B 0.5804(3) 0.6915(3) 0.20321(17) 0.0467(7) Uani 1 d . . .
H3 H 0.5693 0.7743 0.1894 0.056 Uiso 1 calc R . .
B4 B 0.5068(3) 0.5919(3) 0.14262(19) 0.0511(8) Uani 1 d . . .
H4 H 0.4466 0.6101 0.0890 0.061 Uiso 1 calc R . .
B5 B 0.6111(3) 0.4830(3) 0.15971(18) 0.0518(8) Uani 1 d . . .
H5 H 0.6183 0.4296 0.1169 0.062 Uiso 1 calc R . .
B6 B 0.7506(3) 0.5148(2) 0.22902(16) 0.0418(7) Uani 1 d . . .
H6 H 0.8489 0.4841 0.2316 0.050 Uiso 1 calc R . .
B7 B 0.5885(3) 0.6457(3) 0.28983(18) 0.0527(8) Uani 1 d . . .
H7 H 0.5813 0.6988 0.3327 0.063 Uiso 1 calc R . .
B8 B 0.4516(3) 0.6149(3) 0.2192(2) 0.0590(9) Uani 1 d . . .
H8 H 0.3543 0.6483 0.2157 0.071 Uiso 1 calc R . .
B9 B 0.4709(3) 0.4857(3) 0.1921(2) 0.0608(9) Uani 1 d . . .
H9 H 0.3863 0.4346 0.1712 0.073 Uiso 1 calc R . .
B10 B 0.6226(3) 0.4377(3) 0.24569(19) 0.0562(9) Uani 1 d . . .
H10A H 0.6375 0.3551 0.2597 0.067 Uiso 1 calc R . .
B11 B 0.6942(3) 0.5369(2) 0.30575(17) 0.0483(7) Uani 1 d . . .
H11 H 0.7561 0.5194 0.3592 0.058 Uiso 1 calc R . .
B12 B 0.5215(3) 0.5186(3) 0.2829(2) 0.0606(9) Uani 1 d . . .
H12A H 0.4699 0.4887 0.3210 0.073 Uiso 1 calc R . .

loop_
_atom_site_aniso_label
_atom_site_aniso_U_11
_atom_site_aniso_U_22
_atom_site_aniso_U_33
_atom_site_aniso_U_23
_atom_site_aniso_U_13
_atom_site_aniso_U_12
Si1 0.0390(4) 0.0684(5) 0.0346(4) 0.0035(3) 0.0057(3) -0.0094(3)
Si2 0.0379(4) 0.0515(4) 0.0353(4) -0.0009(3) 0.0134(3) -0.0018(3)
Si3 0.0362(4) 0.0403(4) 0.0362(4) -0.0063(3) 0.0116(3) -0.0034(3)
C1 0.0305(12) 0.0425(14) 0.0394(13) -0.0020(10) 0.0069(10) -0.0042(10)
C2 0.0331(12) 0.0386(13) 0.0371(12) -0.0015(10) 0.0128(10) -0.0014(10)
C3 0.058(2) 0.113(3) 0.080(2) 0.055(2) 0.0071(18) 0.006(2)
C4 0.083(3) 0.151(4) 0.0483(19) -0.037(2) 0.0228(18) -0.052(3)
C5 0.074(2) 0.098(3) 0.059(2) -0.0187(18) 0.0160(18) 0.025(2)
C6 0.069(2) 0.081(2) 0.071(2) 0.0152(18) 0.0241(18) -0.0197(18)
C7 0.0633(18) 0.0649(19) 0.0437(15) -0.0142(13) 0.0176(14) 0.0020(15)
C8 0.0535(17) 0.0418(15) 0.0640(18) -0.0044(13) 0.0196(15) -0.0052(13)
C9 0.0318(12) 0.0437(14) 0.0336(12) -0.0017(10) 0.0059(10) -0.0061(10)
C10 0.0303(12) 0.0530(16) 0.0443(14) 0.0001(12) 0.0097(11) -0.0003(11)
C11 0.0407(15) 0.0686(19) 0.0374(14) -0.0027(13) 0.0035(12) -0.0061(13)
C12 0.0616(18) 0.065(2) 0.0450(16) 0.0033(14) 0.0081(14) 0.0045(15)
C13 0.097(3) 0.095(3) 0.0443(18) 0.0122(18) 0.0084(19) 0.025(2)
C14 0.090(3) 0.230(7) 0.057(3) 0.034(3) -0.023(2) 0.001(4)
C15 0.091(4) 0.336(10) 0.092(4) 0.056(5) -0.049(3) -0.091(5)
C16 0.069(3) 0.207(5) 0.068(2) 0.033(3) -0.020(2) -0.064(3)
B3 0.0306(14) 0.0483(18) 0.061(2) -0.0002(14) 0.0118(14) 0.0009(13)
B4 0.0305(15) 0.059(2) 0.060(2) -0.0016(16) 0.0052(14) -0.0075(14)
B5 0.0442(17) 0.0469(18) 0.063(2) -0.0130(15) 0.0120(16) -0.0123(14)
B6 0.0400(15) 0.0364(16) 0.0486(17) -0.0017(12) 0.0108(13) -0.0035(12)
B7 0.0421(17) 0.064(2) 0.062(2) -0.0050(16) 0.0312(16) -0.0016(15)
B8 0.0322(16) 0.066(2) 0.082(3) -0.0013(19) 0.0210(17) -0.0067(15)
B9 0.0409(18) 0.061(2) 0.082(3) -0.0039(18) 0.0184(18) -0.0171(16)
B10 0.056(2) 0.0420(18) 0.072(2) 0.0045(16) 0.0189(18) -0.0130(15)
B11 0.0487(18) 0.0499(18) 0.0491(18) 0.0068(14) 0.0180(15) -0.0083(14)
B12 0.0494(19) 0.067(2) 0.075(2) 0.0010(18) 0.0325(18) -0.0169(17)

loop_
_geom_bond_atom_site_label_1
_geom_bond_atom_site_label_2
_geom_bond_distance
_geom_bond_site_symmetry_2
_geom_bond_publ_flag
Si1 C3 1.868(3) . ?
Si1 C4 1.871(3) . ?
Si1 C1 1.933(2) . ?
Si1 Si2 2.3612(10) . ?
Si2 C10 1.862(3) . ?
Si2 C6 1.867(3) . ?
Si2 C5 1.872(3) . ?
Si3 C8 1.854(3) . ?
Si3 C7 1.859(3) . ?
Si3 C9 1.885(2) . ?
Si3 C2 1.928(2) . ?
C1 C2 1.685(3) . ?
C1 B4 1.717(4) . ?
C1 B6 1.718(4) . ?
C1 B5 1.719(4) . ?
C1 B3 1.723(4) . ?
C2 B11 1.709(4) . ?
C2 B7 1.718(3) . ?
C2 B3 1.720(4) . ?
C2 B6 1.724(4) . ?
C9 C10 1.342(3) . ?
C9 C11 1.488(3) . ?
C11 C12 1.377(4) . ?
C11 C16 1.379(4) . ?
C12 C13 1.378(4) . ?
C13 C14 1.333(6) . ?
C14 C15 1.360(7) . ?
C15 C16 1.383(6) . ?
B3 B7 1.771(5) . ?
B3 B8 1.772(4) . ?
B3 B4 1.780(5) . ?
B4 B5 1.762(5) . ?
B4 B8 1.764(5) . ?
B4 B9 1.772(5) . ?
B5 B10 1.750(5) . ?
B5 B9 1.756(5) . ?
B5 B6 1.770(4) . ?
B6 B11 1.772(4) . ?
B6 B10 1.775(4) . ?
B7 B8 1.765(5) . ?
B7 B11 1.768(5) . ?
B7 B12 1.775(5) . ?
B8 B9 1.774(5) . ?
B8 B12 1.776(5) . ?
B9 B12 1.763(5) . ?
B9 B10 1.781(5) . ?
B10 B11 1.766(5) . ?
B10 B12 1.777(5) . ?
B11 B12 1.778(5) . ?
